data_4341579
loop_
_publ_author_name
'Laguna, Edward M.'
'Olsen, Pauline M.'
'Sterling, Michael D.'
'Eichler, Jack F.'
'Rheingold, Arnold L.'
'Larsen, Catharine H.'

_publ_section_title
;
 Structure and Properties of Neutral and Cationic Gold(III) Complexes from
 Substituted 2-(2'-Pyridyl)quinoline Ligands.
;
_journal_name_full 'Inorganic chemistry'
_journal_page_first 141112094903002
_journal_paper_doi 10.1021/ic501965m
_journal_year 2014
_chemical_formula_sum 'C23 H19 Au Cl3 N3 O'
_chemical_formula_weight 656.73
_chemical_name_common larsen01
_chemical_name_systematic
; 
 ? 
;
_space_group_crystal_system monoclinic
_space_group_IT_number 14
_space_group_name_Hall '-P 2yn'
_space_group_name_H-M_alt 'P 1 21/n 1'
_symmetry_space_group_name_Hall '-P 2yn'
_symmetry_space_group_name_H-M 'P 1 21/n 1'
_atom_sites_solution_hydrogens geom
_audit_creation_method SHELXL-2013
_cell_angle_alpha 90
_cell_angle_beta 94.064(2)
_cell_angle_gamma 90
_cell_formula_units_Z 4
_cell_length_a 7.2272(4)
_cell_length_b 12.8348(7)
_cell_length_c 24.2847(13)
_cell_measurement_reflns_used 8228
_cell_measurement_temperature 100(2)
_cell_measurement_theta_max 26.46
_cell_measurement_theta_min 2.89
_cell_volume 2247.0(2)
_computing_cell_refinement 'Bruker SAINT'
_computing_data_collection 'Bruker APEX2'
_computing_data_reduction 'Bruker SAINT'
_computing_molecular_graphics 'Bruker SHELXTL'
_computing_publication_material 'Bruker SHELXTL'
_computing_structure_refinement 'SHELXL-2013 (Sheldrick, 2013)'
_computing_structure_solution 'SHELXS-97 (Sheldrick, 2008)'
_diffrn_ambient_temperature 100(2)
_diffrn_measured_fraction_theta_full 0.996
_diffrn_measured_fraction_theta_max 0.990
_diffrn_measurement_device_type 'Bruker APEX-II CCD'
_diffrn_measurement_method '\f and \w scans'
_diffrn_radiation_type MoK\a
_diffrn_radiation_wavelength 0.71073
_diffrn_reflns_av_R_equivalents 0.0332
_diffrn_reflns_av_unetI/netI 0.0347
_diffrn_reflns_Laue_measured_fraction_full 0.996
_diffrn_reflns_Laue_measured_fraction_max 0.990
_diffrn_reflns_limit_h_max 9
_diffrn_reflns_limit_h_min -9
_diffrn_reflns_limit_k_max 15
_diffrn_reflns_limit_k_min -15
_diffrn_reflns_limit_l_max 30
_diffrn_reflns_limit_l_min -29
_diffrn_reflns_number 13480
_diffrn_reflns_point_group_measured_fraction_full 0.996
_diffrn_reflns_point_group_measured_fraction_max 0.990
_diffrn_reflns_theta_full 25.000
_diffrn_reflns_theta_max 26.456
_diffrn_reflns_theta_min 2.890
_exptl_absorpt_coefficient_mu 6.925
_exptl_absorpt_correction_T_max 0.489
_exptl_absorpt_correction_T_min 0.433
_exptl_absorpt_correction_type multi-scan
_exptl_absorpt_process_details SADABS
_exptl_crystal_colour orange
_exptl_crystal_density_diffrn 1.941
_exptl_crystal_description block
_exptl_crystal_F_000 1264
_exptl_crystal_size_max 0.280
_exptl_crystal_size_mid 0.240
_exptl_crystal_size_min 0.220
_refine_diff_density_max 1.195
_refine_diff_density_min -1.093
_refine_diff_density_rms 0.120
_refine_ls_extinction_method none
_refine_ls_goodness_of_fit_ref 1.085
_refine_ls_hydrogen_treatment constr
_refine_ls_matrix_type full
_refine_ls_number_parameters 282
_refine_ls_number_reflns 4584
_refine_ls_number_restraints 0
_refine_ls_restrained_S_all 1.085
_refine_ls_R_factor_all 0.0262
_refine_ls_R_factor_gt 0.0234
_refine_ls_shift/su_max 0.001
_refine_ls_shift/su_mean 0.000
_refine_ls_structure_factor_coef Fsqd
_refine_ls_weighting_details 'w=1/[\s^2^(Fo^2^)+(0.0300P)^2^+1.1000P] where P=(Fo^2^+2Fc^2^)/3'
_refine_ls_weighting_scheme calc
_refine_ls_wR_factor_gt 0.0585
_refine_ls_wR_factor_ref 0.0598
_reflns_Friedel_coverage 0.000
_reflns_number_gt 4296
_reflns_number_total 4584
_reflns_threshold_expression 'I > 2\s(I)'
_cod_data_source_file ic501965m_si_002.cif
_cod_data_source_block larsen01a
_cod_database_code 4341579
_shelx_space_group_comment
; 
The symmetry employed for this shelxl refinement is uniquely defined 
by the following loop, which should always be used as a source of 
symmetry information in preference to the above space-group names. 
They are only intended as comments. 
;
_shelx_estimated_absorpt_t_min 0.247
_shelx_estimated_absorpt_t_max 0.311
_shelxl_version_number 2013-3

loop_
_space_group_symop_operation_xyz
'x, y, z'
'-x+1/2, y+1/2, -z+1/2'
'-x, -y, -z'
'x-1/2, -y-1/2, z-1/2'

loop_
_atom_site_label
_atom_site_type_symbol
_atom_site_fract_x
_atom_site_fract_y
_atom_site_fract_z
_atom_site_U_iso_or_equiv
_atom_site_adp_type
_atom_site_occupancy
_atom_site_site_symmetry_order
_atom_site_calc_flag
_atom_site_refinement_flags_posn
_atom_site_refinement_flags_adp
Au1 Au 0.12419(2) 0.60734(2) 0.06607(2) 0.00914(6) Uani 1 1 d . .
Cl1 Cl 0.37244(11) 0.49946(6) 0.08082(3) 0.01486(17) Uani 1 1 d . .
Cl2 Cl 0.02806(13) 0.57375(7) 0.15208(3) 0.01808(18) Uani 1 1 d . .
Cl3 Cl 0.17053(12) 0.61717(6) -0.02614(3) 0.01390(18) Uani 1 1 d . .
O1 O 0.8652(3) 0.90708(18) 0.23048(10) 0.0149(5) Uani 1 1 d . .
N1 N 0.2384(4) 0.7915(2) 0.10223(11) 0.0111(6) Uani 1 1 d . .
N2 N -0.0883(4) 0.7102(2) 0.05094(10) 0.0092(5) Uani 1 1 d . .
N3 N 0.7120(5) 1.1265(3) 0.08610(14) 0.0234(7) Uani 1 1 d . .
C1 C 0.3900(4) 0.8260(2) 0.13370(12) 0.0090(6) Uani 1 1 d . .
C2 C 0.5362(4) 0.7545(3) 0.14663(13) 0.0121(7) Uani 1 1 d . .
H16 H 0.5269 0.6851 0.1332 0.014 Uiso 1 1 calc R U
C3 C 0.6900(5) 0.7850(3) 0.17822(13) 0.0135(7) Uani 1 1 d . .
H15 H 0.7877 0.7368 0.1866 0.016 Uiso 1 1 calc R U
C4 C 0.7050(5) 0.8882(2) 0.19862(14) 0.0118(7) Uani 1 1 d . .
C5 C 0.8839(5) 1.0074(3) 0.25683(15) 0.0192(8) Uani 1 1 d . .
H1 H 0.8890 1.0618 0.2286 0.029 Uiso 1 1 calc R U
H2 H 0.9982 1.0089 0.2811 0.029 Uiso 1 1 calc R U
H3 H 0.7772 1.0198 0.2787 0.029 Uiso 1 1 calc R U
C6 C 0.5675(4) 0.9594(3) 0.18681(13) 0.0105(6) Uani 1 1 d . .
H14 H 0.5811 1.0287 0.2002 0.013 Uiso 1 1 calc R U
C7 C 0.4046(4) 0.9301(3) 0.15461(12) 0.0090(6) Uani 1 1 d . .
C8 C 0.2519(5) 0.9982(3) 0.14173(13) 0.0112(7) Uani 1 1 d . .
C9 C 0.2431(4) 1.1075(2) 0.16219(14) 0.0097(7) Uani 1 1 d . .
C10 C 0.2844(5) 1.1316(3) 0.21770(14) 0.0128(7) Uani 1 1 d . .
H8 H 0.3258 1.0782 0.2427 0.015 Uiso 1 1 calc R U
C11 C 0.2654(4) 1.2332(3) 0.23684(14) 0.0138(7) Uani 1 1 d . .
H7 H 0.2950 1.2491 0.2746 0.017 Uiso 1 1 calc R U
C12 C 0.2036(4) 1.3104(3) 0.20068(14) 0.0155(7) Uani 1 1 d . .
H6 H 0.1897 1.3795 0.2138 0.019 Uiso 1 1 calc R U
C13 C 0.1614(4) 1.2884(3) 0.14520(14) 0.0142(7) Uani 1 1 d . .
H5 H 0.1195 1.3420 0.1204 0.017 Uiso 1 1 calc R U
C14 C 0.1814(4) 1.1863(3) 0.12626(13) 0.0118(7) Uani 1 1 d . .
H4 H 0.1523 1.1708 0.0884 0.014 Uiso 1 1 calc R U
C15 C 0.1009(4) 0.9602(3) 0.11049(13) 0.0104(6) Uani 1 1 d . .
H13 H -0.0031 1.0040 0.1019 0.012 Uiso 1 1 calc R U
C16 C 0.0989(4) 0.8562(3) 0.09105(13) 0.0099(6) Uani 1 1 d . .
C17 C -0.0704(4) 0.8144(3) 0.06000(12) 0.0101(6) Uani 1 1 d . .
C18 C -0.2459(4) 0.6703(3) 0.02579(13) 0.0126(7) Uani 1 1 d . .
H12 H -0.2562 0.5970 0.0209 0.015 Uiso 1 1 calc R U
C19 C -0.3907(5) 0.7327(3) 0.00719(13) 0.0142(7) Uani 1 1 d . .
H11 H -0.5004 0.7033 -0.0102 0.017 Uiso 1 1 calc R U
C20 C -0.3742(5) 0.8395(3) 0.01424(14) 0.0160(7) Uani 1 1 d . .
H10 H -0.4716 0.8846 0.0008 0.019 Uiso 1 1 calc R U
C21 C -0.2146(5) 0.8799(3) 0.04099(15) 0.0155(7) Uani 1 1 d . .
H9 H -0.2033 0.9530 0.0464 0.019 Uiso 1 1 calc R U
C22 C 0.6947(5) 1.1951(3) 0.11457(14) 0.0168(7) Uani 1 1 d . .
C23 C 0.6731(5) 1.2829(3) 0.15155(16) 0.0250(9) Uani 1 1 d . .
H19 H 0.7466 1.2706 0.1864 0.037 Uiso 1 1 calc R U
H18 H 0.5420 1.2904 0.1587 0.037 Uiso 1 1 calc R U
H17 H 0.7161 1.3467 0.1344 0.037 Uiso 1 1 calc R U

loop_
_atom_site_aniso_label
_atom_site_aniso_U_11
_atom_site_aniso_U_22
_atom_site_aniso_U_33
_atom_site_aniso_U_23
_atom_site_aniso_U_13
_atom_site_aniso_U_12
Au1 0.01162(8) 0.00678(8) 0.00891(8) -0.00134(4) -0.00003(5) 0.00039(5)
Cl1 0.0157(4) 0.0108(4) 0.0177(4) -0.0018(3) -0.0017(3) 0.0037(3)
Cl2 0.0275(5) 0.0163(4) 0.0109(4) 0.0015(3) 0.0051(3) 0.0065(4)
Cl3 0.0148(4) 0.0167(4) 0.0105(4) 0.0001(3) 0.0027(3) -0.0013(3)
O1 0.0097(12) 0.0146(12) 0.0199(13) -0.0021(10) -0.0028(10) 0.0009(10)
N1 0.0118(13) 0.0111(14) 0.0107(13) -0.0006(11) 0.0024(11) -0.0003(12)
N2 0.0106(13) 0.0096(14) 0.0071(12) -0.0013(10) -0.0015(10) 0.0005(11)
N3 0.0224(17) 0.0178(17) 0.0295(18) 0.0031(15) -0.0014(15) 0.0047(14)
C1 0.0096(15) 0.0082(15) 0.0092(15) 0.0000(12) 0.0023(12) -0.0024(13)
C2 0.0126(16) 0.0108(16) 0.0130(16) -0.0005(13) 0.0026(13) 0.0017(14)
C3 0.0149(16) 0.0126(17) 0.0132(16) 0.0014(13) 0.0019(13) 0.0058(15)
C4 0.0092(16) 0.0150(18) 0.0116(17) 0.0006(12) 0.0035(13) 0.0005(13)
C5 0.0139(16) 0.0211(19) 0.0223(18) -0.0061(15) -0.0020(14) -0.0034(16)
C6 0.0129(15) 0.0070(15) 0.0115(15) -0.0003(12) 0.0009(13) -0.0001(13)
C7 0.0113(15) 0.0080(15) 0.0080(15) 0.0008(12) 0.0030(12) -0.0015(14)
C8 0.0153(16) 0.0083(16) 0.0103(15) 0.0019(12) 0.0031(13) 0.0017(14)
C9 0.0057(15) 0.0085(17) 0.0151(17) -0.0009(12) 0.0024(13) -0.0016(12)
C10 0.0122(16) 0.0128(16) 0.0135(17) 0.0014(14) 0.0012(14) 0.0022(14)
C11 0.0115(16) 0.0163(18) 0.0136(16) -0.0050(13) 0.0022(13) -0.0009(14)
C12 0.0117(15) 0.0082(17) 0.0270(19) -0.0058(14) 0.0043(14) -0.0034(14)
C13 0.0123(16) 0.0095(17) 0.0210(18) 0.0015(14) 0.0018(14) -0.0009(14)
C14 0.0103(15) 0.0130(17) 0.0120(16) -0.0014(13) 0.0005(12) -0.0030(14)
C15 0.0096(15) 0.0093(16) 0.0121(15) -0.0005(13) 0.0007(12) 0.0023(13)
C16 0.0124(16) 0.0084(16) 0.0091(15) -0.0007(13) 0.0015(13) 0.0013(14)
C17 0.0140(15) 0.0086(16) 0.0079(15) 0.0006(12) 0.0017(12) 0.0004(14)
C18 0.0136(15) 0.0125(17) 0.0121(15) -0.0051(13) 0.0030(13) -0.0029(14)
C19 0.0118(16) 0.0175(18) 0.0131(16) -0.0027(14) -0.0006(13) -0.0027(15)
C20 0.0153(16) 0.0166(19) 0.0155(17) -0.0020(14) -0.0022(14) 0.0042(15)
C21 0.0166(18) 0.0097(17) 0.0195(18) -0.0030(13) -0.0031(15) 0.0018(14)
C22 0.0139(16) 0.018(2) 0.0183(18) 0.0053(15) -0.0011(14) -0.0013(15)
C23 0.0179(18) 0.027(2) 0.031(2) -0.0067(17) 0.0091(16) -0.0035(17)

loop_
_atom_type_symbol
_atom_type_description
_atom_type_scat_dispersion_real
_atom_type_scat_dispersion_imag
_atom_type_scat_source
C C 0.0033 0.0016 'International Tables Vol C Tables 4.2.6.8 and 6.1.1.4'
H H 0.0000 0.0000 'International Tables Vol C Tables 4.2.6.8 and 6.1.1.4'
N N 0.0061 0.0033 'International Tables Vol C Tables 4.2.6.8 and 6.1.1.4'
O O 0.0106 0.0060 'International Tables Vol C Tables 4.2.6.8 and 6.1.1.4'
Cl Cl 0.1484 0.1585 'International Tables Vol C Tables 4.2.6.8 and 6.1.1.4'
Au Au -2.0133 8.8022 'International Tables Vol C Tables 4.2.6.8 and 6.1.1.4'

loop_
_geom_angle_atom_site_label_1
_geom_angle_atom_site_label_2
_geom_angle_atom_site_label_3
_geom_angle
N2 Au1 Cl1 176.67(8)
N2 Au1 Cl2 90.73(7)
Cl1 Au1 Cl2 91.64(3)
N2 Au1 Cl3 87.06(7)
Cl1 Au1 Cl3 91.10(3)
Cl2 Au1 Cl3 167.78(3)
N2 Au1 N1 72.15(9)
Cl1 Au1 N1 105.58(6)
Cl2 Au1 N1 88.45(6)
Cl3 Au1 N1 102.27(6)
C4 O1 C5 117.3(3)
C16 N1 C1 118.8(3)
C16 N1 Au1 106.2(2)
C1 N1 Au1 134.3(2)
C18 N2 C17 120.8(3)
C18 N2 Au1 115.8(2)
C17 N2 Au1 123.1(2)
N1 C1 C2 118.0(3)
N1 C1 C7 122.6(3)
C2 C1 C7 119.4(3)
C3 C2 C1 120.3(3)
C2 C3 C4 120.3(3)
C6 C4 O1 125.0(3)
C6 C4 C3 121.1(3)
O1 C4 C3 113.9(3)
C4 C6 C7 120.2(3)
C6 C7 C8 124.0(3)
C6 C7 C1 118.7(3)
C8 C7 C1 117.3(3)
C15 C8 C7 118.4(3)
C15 C8 C9 117.9(3)
C7 C8 C9 123.7(3)
C14 C9 C10 118.9(3)
C14 C9 C8 119.7(3)
C10 C9 C8 121.3(3)
C9 C10 C11 120.7(3)
C12 C11 C10 119.7(3)
C11 C12 C13 120.7(3)
C12 C13 C14 119.2(3)
C9 C14 C13 120.8(3)
C8 C15 C16 120.6(3)
N1 C16 C15 122.4(3)
N1 C16 C17 117.7(3)
C15 C16 C17 119.8(3)
N2 C17 C21 118.7(3)
N2 C17 C16 120.1(3)
C21 C17 C16 121.2(3)
N2 C18 C19 121.7(3)
C18 C19 C20 118.8(3)
C21 C20 C19 119.3(3)
C20 C21 C17 120.6(3)
N3 C22 C23 179.6(4)

loop_
_geom_bond_atom_site_label_1
_geom_bond_atom_site_label_2
_geom_bond_distance
Au1 N2 2.039(3)
Au1 Cl1 2.2745(8)
Au1 Cl2 2.2886(8)
Au1 Cl3 2.2910(8)
Au1 N1 2.633(3)
O1 C4 1.368(4)
O1 C5 1.440(4)
N1 C16 1.320(4)
N1 C1 1.365(4)
N2 C18 1.354(4)
N2 C17 1.360(4)
N3 C22 1.132(5)
C1 C2 1.418(5)
C1 C7 1.430(4)
C2 C3 1.362(5)
C3 C4 1.415(5)
C4 C6 1.366(5)
C6 C7 1.417(4)
C7 C8 1.425(5)
C8 C15 1.374(5)
C8 C9 1.491(4)
C9 C14 1.389(5)
C9 C10 1.394(5)
C10 C11 1.395(5)
C11 C12 1.377(5)
C12 C13 1.389(5)
C13 C14 1.399(5)
C15 C16 1.415(5)
C16 C17 1.491(4)
C17 C21 1.392(5)
C18 C19 1.369(5)
C19 C20 1.386(5)
C20 C21 1.384(5)
C22 C23 1.456(5)
